data_2233472
loop_
_publ_author_name
'Wang, Dong-Yue'
'Liu, Min'
'Ma, Jing-Jun'

_publ_section_title
;
 2-[(5-Chloro-2-oxidobenzylidene)azaniumyl]-2-methylpropane-1,3-diol
;
_journal_coeditor_code HB6578
_journal_issue 2
_journal_name_full 'Acta Crystallographica Section E'
_journal_page_first o295
_journal_paper_doi 10.1107/S1600536811055784
_journal_volume 68
_journal_year 2012
_chemical_formula_iupac 'C11 H14 Cl N O3'
_chemical_formula_moiety 'C11 H14 Cl N O3'
_chemical_formula_sum 'C11 H14 Cl N O3'
_chemical_formula_weight 243.68
_chemical_name_systematic
;
2-[(5-Chloro-2-oxidobenzylidene)azaniumyl]-2-methylpropane-1,3-diol
;
_space_group_IT_number 19
_symmetry_cell_setting orthorhombic
_symmetry_space_group_name_Hall 'P 2ac 2ab'
_symmetry_space_group_name_H-M 'P 21 21 21'
_atom_sites_solution_hydrogens geom
_atom_sites_solution_primary direct
_atom_sites_solution_secondary difmap
_audit_creation_method SHELXL-97
_cell_angle_alpha 90.00
_cell_angle_beta 90.00
_cell_angle_gamma 90.00
_cell_formula_units_Z 4
_cell_length_a 6.0019(16)
_cell_length_b 8.838(3)
_cell_length_c 21.555(3)
_cell_measurement_reflns_used 1733
_cell_measurement_temperature 298(2)
_cell_measurement_theta_max 24.15
_cell_measurement_theta_min 2.49
_cell_volume 1143.4(5)
_computing_cell_refinement 'SAINT (Bruker, 2007)'
_computing_data_collection 'SMART (Bruker, 2007)'
_computing_data_reduction 'SAINT (Bruker, 2007)'
_computing_molecular_graphics 'SHELXTL (Sheldrick, 2008)'
_computing_publication_material 'SHELXTL (Sheldrick, 2008)'
_computing_structure_refinement 'SHELXL97 (Sheldrick, 2008)'
_computing_structure_solution 'SHELXS97 (Sheldrick, 2008)'
_diffrn_ambient_temperature 298(2)
_diffrn_measured_fraction_theta_full 0.996
_diffrn_measured_fraction_theta_max 0.996
_diffrn_measurement_device_type 'Bruker SMART 1K CCD'
_diffrn_measurement_method '\w scan'
_diffrn_radiation_monochromator graphite
_diffrn_radiation_source 'fine-focus sealed tube'
_diffrn_radiation_type MoK\a
_diffrn_radiation_wavelength 0.71073
_diffrn_reflns_av_R_equivalents 0.0326
_diffrn_reflns_av_sigmaI/netI 0.0413
_diffrn_reflns_limit_h_max 7
_diffrn_reflns_limit_h_min -5
_diffrn_reflns_limit_k_max 10
_diffrn_reflns_limit_k_min -10
_diffrn_reflns_limit_l_max 21
_diffrn_reflns_limit_l_min -26
_diffrn_reflns_number 5744
_diffrn_reflns_theta_full 25.48
_diffrn_reflns_theta_max 25.48
_diffrn_reflns_theta_min 2.49
_exptl_absorpt_coefficient_mu 0.325
_exptl_absorpt_correction_T_max 0.9682
_exptl_absorpt_correction_T_min 0.9589
_exptl_absorpt_correction_type multi-scan
_exptl_absorpt_process_details '(SADABS; Sheldrick, 1996)'
_exptl_crystal_colour yellow
_exptl_crystal_density_diffrn 1.416
_exptl_crystal_density_method 'not measured'
_exptl_crystal_description block
_exptl_crystal_F_000 512
_exptl_crystal_size_max 0.13
_exptl_crystal_size_mid 0.12
_exptl_crystal_size_min 0.10
_refine_diff_density_max 0.168
_refine_diff_density_min -0.151
_refine_ls_abs_structure_details 'Flack (1983), 842 Friedel pairs'
_refine_ls_abs_structure_Flack -0.06(8)
_refine_ls_extinction_method none
_refine_ls_goodness_of_fit_ref 1.053
_refine_ls_hydrogen_treatment mixed
_refine_ls_matrix_type full
_refine_ls_number_parameters 155
_refine_ls_number_reflns 2105
_refine_ls_number_restraints 3
_refine_ls_restrained_S_all 1.053
_refine_ls_R_factor_all 0.0505
_refine_ls_R_factor_gt 0.0389
_refine_ls_shift/su_max 0.000
_refine_ls_shift/su_mean 0.000
_refine_ls_structure_factor_coef Fsqd
_refine_ls_weighting_details 'calc w=1/[\s^2^(Fo^2^)+(0.0287P)^2^+0.1130P] where P=(Fo^2^+2Fc^2^)/3'
_refine_ls_weighting_scheme calc
_refine_ls_wR_factor_gt 0.0716
_refine_ls_wR_factor_ref 0.0759
_reflns_number_gt 1745
_reflns_number_total 2105
_reflns_threshold_expression I>2\s(I)
_cod_data_source_file hb6578.cif
_cod_data_source_block I
_cod_database_code 2233472
_cod_database_fobs_code 2233472

loop_
_symmetry_equiv_pos_as_xyz
'x, y, z'
'-x+1/2, -y, z+1/2'
'-x, y+1/2, -z+1/2'
'x+1/2, -y+1/2, -z'

loop_
_atom_site_type_symbol
_atom_site_label
_atom_site_fract_x
_atom_site_fract_y
_atom_site_fract_z
_atom_site_U_iso_or_equiv
_atom_site_adp_type
_atom_site_calc_flag
_atom_site_refinement_flags
_atom_site_occupancy
_atom_site_symmetry_multiplicity
Cl Cl1 0.67835(15) -0.07637(8) -0.02077(3) 0.0613(2) Uani d . 1 1
N N1 0.8677(3) 0.4851(2) 0.15414(9) 0.0356(5) Uani d D 1 1
O O1 1.2095(3) 0.30421(19) 0.14623(7) 0.0422(4) Uani d . 1 1
O O3 0.5214(3) 0.6832(2) 0.27003(8) 0.0462(5) Uani d D 1 1
O O4 1.0926(3) 0.6167(2) 0.24842(11) 0.0609(6) Uani d D 1 1
C C1 1.0897(4) 0.2197(3) 0.11037(11) 0.0350(6) Uani d . 1 1
C C2 1.1701(5) 0.0789(3) 0.08645(11) 0.0442(6) Uani d . 1 1
H H2 1.3107 0.0449 0.0981 0.053 Uiso calc R 1 1
C C3 1.0452(5) -0.0064(3) 0.04693(12) 0.0470(7) Uani d . 1 1
H H3 1.1032 -0.0965 0.0316 0.056 Uiso calc R 1 1
C C4 0.8320(5) 0.0388(3) 0.02898(11) 0.0412(6) Uani d . 1 1
C C5 0.7447(4) 0.1709(3) 0.05062(10) 0.0366(6) Uani d . 1 1
H H5 0.6031 0.2012 0.0383 0.044 Uiso calc R 1 1
C C6 0.8698(4) 0.2620(3) 0.09192(10) 0.0315(5) Uani d . 1 1
C C7 0.7671(4) 0.3945(3) 0.11616(10) 0.0352(6) Uani d . 1 1
H H7 0.6219 0.4170 0.1042 0.042 Uiso calc R 1 1
C C8 0.7731(4) 0.6211(3) 0.18423(10) 0.0350(6) Uani d . 1 1
C C9 0.6345(6) 0.7147(3) 0.13884(12) 0.0603(8) Uani d . 1 1
H H9A 0.7202 0.7341 0.1021 0.090 Uiso calc R 1 1
H H9B 0.5940 0.8089 0.1579 0.090 Uiso calc R 1 1
H H9C 0.5020 0.6598 0.1280 0.090 Uiso calc R 1 1
C C10 0.6293(4) 0.5634(3) 0.23840(11) 0.0384(6) Uani d . 1 1
H H10A 0.5181 0.4938 0.2226 0.046 Uiso calc R 1 1
H H10B 0.7229 0.5085 0.2674 0.046 Uiso calc R 1 1
C C11 0.9699(4) 0.7115(3) 0.20833(12) 0.0462(7) Uani d . 1 1
H H11A 1.0627 0.7446 0.1741 0.055 Uiso calc R 1 1
H H11B 0.9180 0.8002 0.2306 0.055 Uiso calc R 1 1
H H3A 0.603(4) 0.720(3) 0.2983(10) 0.069 Uiso d D 1 1
H H4 1.215(3) 0.651(3) 0.2621(12) 0.069 Uiso d D 1 1
H H1 1.005(2) 0.452(3) 0.1646(11) 0.055 Uiso d D 1 1

loop_
_atom_site_aniso_label
_atom_site_aniso_U_11
_atom_site_aniso_U_22
_atom_site_aniso_U_33
_atom_site_aniso_U_12
_atom_site_aniso_U_13
_atom_site_aniso_U_23
Cl1 0.0825(6) 0.0435(4) 0.0579(4) -0.0035(4) -0.0139(4) -0.0124(3)
N1 0.0328(13) 0.0364(11) 0.0375(11) 0.0047(10) -0.0019(11) -0.0049(9)
O1 0.0355(11) 0.0420(10) 0.0492(10) 0.0030(8) -0.0089(9) 0.0012(8)
O3 0.0260(10) 0.0535(11) 0.0593(13) 0.0027(9) -0.0050(9) -0.0220(9)
O4 0.0310(11) 0.0618(13) 0.0897(15) -0.0013(10) -0.0201(11) -0.0092(12)
C1 0.0362(16) 0.0340(13) 0.0349(13) -0.0015(11) 0.0023(11) 0.0063(11)
C2 0.0376(15) 0.0406(14) 0.0543(15) 0.0119(14) 0.0050(14) 0.0048(13)
C3 0.0590(19) 0.0330(13) 0.0491(16) 0.0070(14) 0.0076(15) -0.0023(13)
C4 0.0514(17) 0.0346(13) 0.0376(13) -0.0026(13) -0.0027(13) -0.0006(11)
C5 0.0362(16) 0.0358(13) 0.0377(13) -0.0003(11) 0.0001(12) 0.0000(11)
C6 0.0285(14) 0.0331(12) 0.0329(12) 0.0010(11) 0.0026(11) 0.0009(11)
C7 0.0318(14) 0.0378(13) 0.0360(13) 0.0002(11) 0.0009(11) -0.0011(11)
C8 0.0351(15) 0.0286(12) 0.0412(13) 0.0039(11) -0.0039(12) -0.0041(10)
C9 0.076(2) 0.0487(16) 0.0564(17) 0.0194(16) -0.0117(16) 0.0018(14)
C10 0.0296(14) 0.0332(12) 0.0524(15) -0.0012(12) 0.0023(12) -0.0090(12)
C11 0.0412(17) 0.0391(14) 0.0585(17) -0.0131(13) 0.0074(15) -0.0071(13)

loop_
_atom_type_symbol
_atom_type_description
_atom_type_scat_dispersion_real
_atom_type_scat_dispersion_imag
_atom_type_scat_source
C C 0.0033 0.0016 'International Tables Vol C Tables 4.2.6.8 and 6.1.1.4'
H H 0.0000 0.0000 'International Tables Vol C Tables 4.2.6.8 and 6.1.1.4'
N N 0.0061 0.0033 'International Tables Vol C Tables 4.2.6.8 and 6.1.1.4'
O O 0.0106 0.0060 'International Tables Vol C Tables 4.2.6.8 and 6.1.1.4'
Cl Cl 0.1484 0.1585 'International Tables Vol C Tables 4.2.6.8 and 6.1.1.4'

loop_
_geom_angle_atom_site_label_1
_geom_angle_atom_site_label_2
_geom_angle_atom_site_label_3
_geom_angle
C7 N1 C8 126.9(2)
C7 N1 H1 112.7(17)
C8 N1 H1 120.1(17)
C10 O3 H3A 112(2)
C11 O4 H4 117(2)
O1 C1 C6 121.9(2)
O1 C1 C2 122.0(2)
C6 C1 C2 116.1(2)
C3 C2 C1 121.4(2)
C3 C2 H2 119.3
C1 C2 H2 119.3
C2 C3 C4 121.3(2)
C2 C3 H3 119.3
C4 C3 H3 119.3
C5 C4 C3 120.2(2)
C5 C4 Cl1 120.5(2)
C3 C4 Cl1 119.27(19)
C4 C5 C6 119.9(2)
C4 C5 H5 120.0
C6 C5 H5 120.0
C5 C6 C7 118.0(2)
C5 C6 C1 121.1(2)
C7 C6 C1 120.9(2)
N1 C7 C6 122.6(2)
N1 C7 H7 118.7
C6 C7 H7 118.7
N1 C8 C11 106.2(2)
N1 C8 C9 111.61(19)
C11 C8 C9 111.0(2)
N1 C8 C10 106.20(18)
C11 C8 C10 110.55(19)
C9 C8 C10 111.1(2)
C8 C9 H9A 109.5
C8 C9 H9B 109.5
H9A C9 H9B 109.5
C8 C9 H9C 109.5
H9A C9 H9C 109.5
H9B C9 H9C 109.5
O3 C10 C8 111.98(19)
O3 C10 H10A 109.2
C8 C10 H10A 109.2
O3 C10 H10B 109.2
C8 C10 H10B 109.2
H10A C10 H10B 107.9
O4 C11 C8 107.65(19)
O4 C11 H11A 110.2
C8 C11 H11A 110.2
O4 C11 H11B 110.2
C8 C11 H11B 110.2
H11A C11 H11B 108.5

loop_
_geom_bond_atom_site_label_1
_geom_bond_atom_site_label_2
_geom_bond_distance
Cl1 C4 1.743(2)
N1 C7 1.294(3)
N1 C8 1.479(3)
N1 H1 0.903(10)
O1 C1 1.293(3)
O3 C10 1.416(3)
O3 H3A 0.847(10)
O4 C11 1.411(3)
O4 H4 0.847(10)
C1 C6 1.428(3)
C1 C2 1.431(3)
C2 C3 1.362(3)
C2 H2 0.9300
C3 C4 1.395(4)
C3 H3 0.9300
C4 C5 1.362(3)
C5 C6 1.416(3)
C5 H5 0.9300
C6 C7 1.423(3)
C7 H7 0.9300
C8 C11 1.517(3)
C8 C9 1.528(3)
C8 C10 1.539(3)
C9 H9A 0.9600
C9 H9B 0.9600
C9 H9C 0.9600
C10 H10A 0.9700
C10 H10B 0.9700
C11 H11A 0.9700
C11 H11B 0.9700

loop_
_geom_hbond_atom_site_label_D
_geom_hbond_atom_site_label_H
_geom_hbond_atom_site_label_A
_geom_hbond_site_symmetry_A
_geom_hbond_distance_DH
_geom_hbond_distance_HA
_geom_hbond_distance_DA
_geom_hbond_angle_DHA
N1 H1 O1 . 0.903(10) 1.837(18) 2.606(3) 142(2)
O4 H4 O3 1_655 0.847(10) 1.870(14) 2.680(2) 160(3)
O3 H3A O1 3_755 0.847(10) 1.802(11) 2.648(2) 176(3)

loop_
_cod_related_entry_id
_cod_related_entry_database
_cod_related_entry_code
1 ChemSpider 30657411
